data_2108428
loop_
_publ_author_name
'Fili, Stavroula'
'Valmas, Alexandros'
'Spiliopoulou, Maria'
'Kontou, Paraskevi'
'Fitch, Andrew'
'Beckers, Detlef'
'Degen, Thomas'
'Barlos, Kleomenis'
'Barlos, Kostas K.'
'Karavassili, Fotini'
'Margiolaki, Irene'

_publ_section_title
;
 Revisiting the structure of a synthetic somatostatin analogue for peptide
 drug design
;
_journal_issue 4
_journal_name_full 'Acta Crystallographica Section B'
_journal_page_first
;
;
_journal_paper_doi 10.1107/S2052520619006012
_journal_volume 75
_journal_year 2019
_chemical_formula_sum 'C149 N30 O78 S6'
_chemical_formula_weight 3650.14
_space_group_IT_number 19
_space_group_name_Hall 'P 2ac 2ab'
_space_group_name_H-M_alt 'P 21 21 21'
_symmetry_cell_setting orthorhombic
_symmetry_space_group_name_Hall 'P 2ac 2ab'
_symmetry_space_group_name_H-M 'P 21 21 21'
_audit_creation_date 2019-04-19T13:39
_audit_creation_method 'from EXP file using GSAS2CIF'
_audit_update_record ' 2019-04-19T13:39  Initial CIF as created by GSAS2CIF'
_cell_angle_alpha 90.0
_cell_angle_beta 90.0
_cell_angle_gamma 90.0
_cell_formula_units_Z 4
_cell_length_a 18.5453(15)
_cell_length_b 30.1766(25)
_cell_length_c 39.798(4)
_cell_volume 22272(3)
_computing_structure_refinement GSAS
_diffrn_radiation_polarisn_ratio 1.0
_diffrn_radiation_probe x-ray
_diffrn_radiation_wavelength 1.299946
_pd_block_id 2019-04-19T13:39|TOSUBMIT|MAY1|ID31
_pd_calc_method 'Rietveld Refinement'
_pd_instr_location ' ?'
_pd_meas_2theta_range_inc 0.004
_pd_meas_2theta_range_max 28.008
_pd_meas_2theta_range_min 0.004
_pd_meas_number_of_points 7002
_pd_phase_name Orthorhombic
_pd_proc_2theta_range_inc 0.004
_pd_proc_2theta_range_max 28.00787
_pd_proc_2theta_range_min 0.00386
_pd_proc_info_datetime 2019-04-19T13:39:45
_pd_proc_info_excluded_regions ' ?'
_pd_proc_ls_background_function
;   GSAS Background function number 1 with 12 terms.
 Shifted Chebyshev function of 1st kind
  1:    145.132 2:    66.2011 3:    4.06665 4:   -47.7892    
  5:   -5.02252 6:    5.43417 7:    4.79478 8:   -3.54839    
  9:  -0.640357    10:    1.12381    11:    1.89104    12:  -7.747810E-02
;
_pd_proc_ls_peak_cutoff 0.00500
_pd_proc_ls_profile_function
;
 CW Profile function number 5 with  16 terms
 Profile function not installed.
 This is an error & should not happen!
 Peak tails are ignored  where the intensity is below 0.0050 times the peak
   Aniso. broadening axis   0.0   0.0   1.0
;
_pd_proc_ls_prof_R_factor 0.1068
_pd_proc_ls_prof_wR_expected 0.0803
_pd_proc_ls_prof_wR_factor 0.1386
_pd_proc_number_of_points 7002
_pd_spec_mounting ' ?'
_refine_ls_goodness_of_fit_all 8.90
_refine_ls_matrix_type userblocks
_refine_ls_number_parameters 823
_refine_ls_number_restraints 643
_refine_ls_R_Fsqd_factor 0.31202
_refine_ls_shift/su_max 0.06
_refine_ls_shift/su_mean 0.01
_reflns_d_resolution_high 2.686
_reflns_d_resolution_low 19.899
_reflns_limit_h_max 7
_reflns_limit_h_min 0
_reflns_limit_k_max 11
_reflns_limit_k_min 0
_reflns_limit_l_max 15
_reflns_limit_l_min 0
_reflns_number_total 731
_cod_data_source_file ra5052sup1.cif
_cod_data_source_block I
_cod_original_cell_volume 22272.2(33)
_cod_database_code 2108428

loop_
_symmetry_equiv_pos_site_id
_symmetry_equiv_pos_as_xyz
1 +x,+y,+z
2 +x+1/2,-y+1/2,-z
3 -x,+y+1/2,-z+1/2
4 -x+1/2,-y,+z+1/2

loop_
_atom_site_type_symbol
_atom_site_label
_atom_site_fract_x
_atom_site_fract_y
_atom_site_fract_z
_atom_site_occupancy
_atom_site_thermal_displace_type
_atom_site_U_iso_or_equiv
_atom_site_symmetry_multiplicity
N N_DPN_1_A -0.03149 0.62008 0.41442 1.0 Uiso 0.2083 4
C CA_DPN_1_A -0.00922 0.6497 0.38766 1.0 Uiso 0.2083 4
C C_DPN_1_A -0.03699 0.63284 0.35459 1.0 Uiso 0.2083 4
O O_DPN_1_A -0.10304 0.62684 0.35047 1.0 Uiso 0.2083 4
C CB_DPN_1_A -0.03882 0.69606 0.39407 1.0 Uiso 0.2083 4
C CG_DPN_1_A -0.01051 0.72718 0.36738 1.0 Uiso 0.2083 4
C CD1_DPN_1_A -0.04988 0.73421 0.33816 1.0 Uiso 0.2083 4
C CD2_DPN_1_A 0.05505 0.74872 0.37201 1.0 Uiso 0.2083 4
C CE1_DPN_1_A -0.02378 0.7628 0.31361 1.0 Uiso 0.2083 4
C CE2_DPN_1_A 0.08115 0.77725 0.34748 1.0 Uiso 0.2083 4
C CZ_DPN_1_A 0.04174 0.78428 0.31826 1.0 Uiso 0.2083 4
N N_CYS_2_A 0.01186 0.62505 0.33092 1.0 Uiso 0.2083 4
C CA_CYS_2_A -0.0076 0.60855 0.29775 1.0 Uiso 0.2083 4
C C_CYS_2_A 0.01914 0.56126 0.29303 1.0 Uiso 0.2083 4
O O_CYS_2_A 0.08164 0.55132 0.30009 1.0 Uiso 0.2083 4
C CB_CYS_2_A 0.02475 0.63807 0.27034 1.0 Uiso 0.2083 4
S SG_CYS_2_A -0.02017 0.6906 0.26406 1.0 Uiso 0.2083 4
N N_PHE_3_A -0.02804 0.53203 0.28107 1.0 Uiso 0.2083 4
C CA_PHE_3_A -0.00706 0.48686 0.27544 1.0 Uiso 0.2083 4
C C_PHE_3_A -0.02205 0.47255 0.23971 1.0 Uiso 0.2083 4
O O_PHE_3_A -0.08045 0.47951 0.22624 1.0 Uiso 0.2083 4
C CB_PHE_3_A -0.0399 0.45508 0.30059 1.0 Uiso 0.2083 4
C CG_PHE_3_A 0.00011 0.4123 0.3025 1.0 Uiso 0.2083 4
C CD1_PHE_3_A 0.07333 0.412 0.30987 1.0 Uiso 0.2083 4
C CD2_PHE_3_A -0.03424 0.37267 0.29635 1.0 Uiso 0.2083 4
C CE1_PHE_3_A 0.11097 0.37294 0.31115 1.0 Uiso 0.2083 4
C CE2_PHE_3_A 0.00307 0.33347 0.29781 1.0 Uiso 0.2083 4
C CZ_PHE_3_A 0.07581 0.33353 0.30514 1.0 Uiso 0.2083 4
N N_DTR_4_A 0.03219 0.45177 0.22486 1.0 Uiso 0.2083 4
C CA_DTR_4_A 0.0247 0.43606 0.19079 1.0 Uiso 0.2083 4
C C_DTR_4_A 0.01278 0.47381 0.16594 1.0 Uiso 0.2083 4
O O_DTR_4_A 0.05851 0.50317 0.16199 1.0 Uiso 0.2083 4
C CB_DTR_4_A 0.08827 0.40591 0.18313 1.0 Uiso 0.2083 4
C CG_DTR_4_A 0.07333 0.38155 0.15114 1.0 Uiso 0.2083 4
C CD1_DTR_4_A 0.01003 0.37873 0.1326 1.0 Uiso 0.2083 4
C CD2_DTR_4_A 0.12607 0.35574 0.13252 1.0 Uiso 0.2083 4
C CE2_DTR_4_A 0.08843 0.33857 0.10305 1.0 Uiso 0.2083 4
C CE3_DTR_4_A 0.19725 0.34768 0.13895 1.0 Uiso 0.2083 4
N NE1_DTR_4_A 0.02108 0.35312 0.1048 1.0 Uiso 0.2083 4
C CZ2_DTR_4_A 0.12629 0.31249 0.08083 1.0 Uiso 0.2083 4
C CZ3_DTR_4_A 0.2331 0.32147 0.11589 1.0 Uiso 0.2083 4
C CH2_DTR_4_A 0.19789 0.30437 0.08779 1.0 Uiso 0.2083 4
N N_LYS_5_A -0.04804 0.47096 0.14832 1.0 Uiso 0.2083 4
C CA_LYS_5_A -0.07172 0.50323 0.1232 1.0 Uiso 0.2083 4
C C_LYS_5_A -0.12763 0.53684 0.13599 1.0 Uiso 0.2083 4
O O_LYS_5_A -0.15174 0.56553 0.11772 1.0 Uiso 0.2083 4
C CB_LYS_5_A -0.10283 0.47878 0.09289 1.0 Uiso 0.2083 4
C CG_LYS_5_A -0.04902 0.45949 0.06827 1.0 Uiso 0.2083 4
C CD_LYS_5_A -0.0832 0.42374 0.04661 1.0 Uiso 0.2083 4
C CE_LYS_5_A -0.03769 0.41234 0.0158 1.0 Uiso 0.2083 4
N NZ_LYS_5_A 0.0028 0.37009 0.01789 1.0 Uiso 0.2083 4
N N_THR_6_A -0.14845 0.53273 0.1676 1.0 Uiso 0.2083 4
C CA_THR_6_A -0.20183 0.56262 0.18184 1.0 Uiso 0.2083 4
C C_THR_6_A -0.17503 0.58356 0.21386 1.0 Uiso 0.2083 4
O O_THR_6_A -0.12914 0.5652 0.23097 1.0 Uiso 0.2083 4
C CB_THR_6_A -0.27382 0.53925 0.18956 1.0 Uiso 0.2083 4
C CG2_THR_6_A -0.31135 0.52401 0.158 1.0 Uiso 0.2083 4
O OG1_THR_6_A -0.26077 0.50254 0.21172 1.0 Uiso 0.2083 4
N N_CYS_7_A -0.20528 0.6224 0.22124 1.0 Uiso 0.2083 4
C CA_CYS_7_A -0.18927 0.64914 0.25114 1.0 Uiso 0.2083 4
C C_CYS_7_A -0.26158 0.66011 0.26843 1.0 Uiso 0.2083 4
O O_CYS_7_A -0.31701 0.66196 0.25185 1.0 Uiso 0.2083 4
C CB_CYS_7_A -0.14651 0.69099 0.24212 1.0 Uiso 0.2083 4
S SG_CYS_7_A -0.06713 0.68519 0.21536 1.0 Uiso 0.2083 4
N N_THR_8_A -0.25953 0.66707 0.3014 1.0 Uiso 0.2083 4
C CA_THR_8_A -0.32461 0.67734 0.32044 1.0 Uiso 0.2083 4
C C_THR_8_A -0.31194 0.71472 0.34557 1.0 Uiso 0.2083 4
O O_THR_8_A -0.35912 0.72042 0.36831 1.0 Uiso 0.2083 4
C CB_THR_8_A -0.35249 0.63622 0.33934 1.0 Uiso 0.2083 4
C CG2_THR_8_A -0.36074 0.59735 0.31534 1.0 Uiso 0.2083 4
O OG1_THR_8_A -0.30256 0.62449 0.36532 1.0 Uiso 0.2083 4
N N_DPN_1_B -0.53189 0.724 0.25099 1.0 Uiso 0.2083 4
C CA_DPN_1_B -0.45629 0.73331 0.24361 1.0 Uiso 0.2083 4
C C_DPN_1_B -0.44593 0.73368 0.20561 1.0 Uiso 0.2083 4
O O_DPN_1_B -0.48994 0.75366 0.1879 1.0 Uiso 0.2083 4
C CB_DPN_1_B -0.43822 0.77748 0.26135 1.0 Uiso 0.2083 4
C CG_DPN_1_B -0.36176 0.7925 0.25434 1.0 Uiso 0.2083 4
C CD1_DPN_1_B -0.34542 0.81629 0.22587 1.0 Uiso 0.2083 4
C CD2_DPN_1_B -0.30655 0.78192 0.2765 1.0 Uiso 0.2083 4
C CE1_DPN_1_B -0.27533 0.82944 0.21961 1.0 Uiso 0.2083 4
C CE2_DPN_1_B -0.23585 0.79485 0.27006 1.0 Uiso 0.2083 4
C CZ_DPN_1_B -0.21973 0.81897 0.24165 1.0 Uiso 0.2083 4
N N_CYS_2_B -0.39077 0.71161 0.19255 1.0 Uiso 0.2083 4
C CA_CYS_2_B -0.38064 0.71081 0.15611 1.0 Uiso 0.2083 4
C C_CYS_2_B -0.34758 0.66753 0.1436 1.0 Uiso 0.2083 4
O O_CYS_2_B -0.31787 0.64185 0.1632 1.0 Uiso 0.2083 4
C CB_CYS_2_B -0.33599 0.75051 0.14443 1.0 Uiso 0.2083 4
S SG_CYS_2_B -0.24788 0.75382 0.1633 1.0 Uiso 0.2083 4
N N_PHE_3_B -0.35357 0.65945 0.11091 1.0 Uiso 0.2083 4
C CA_PHE_3_B -0.32407 0.61925 0.09591 1.0 Uiso 0.2083 4
C C_PHE_3_B -0.28174 0.62787 0.06365 1.0 Uiso 0.2083 4
O O_PHE_3_B -0.30159 0.6557 0.04314 1.0 Uiso 0.2083 4
C CB_PHE_3_B -0.38436 0.58525 0.08933 1.0 Uiso 0.2083 4
C CG_PHE_3_B -0.363 0.54807 0.06588 1.0 Uiso 0.2083 4
C CD1_PHE_3_B -0.34046 0.50751 0.07827 1.0 Uiso 0.2083 4
C CD2_PHE_3_B -0.36494 0.55417 0.03141 1.0 Uiso 0.2083 4
C CE1_PHE_3_B -0.32084 0.47364 0.05671 1.0 Uiso 0.2083 4
C CE2_PHE_3_B -0.34537 0.5205 0.00972 1.0 Uiso 0.2083 4
C CZ_PHE_3_B -0.32332 0.48014 0.02236 1.0 Uiso 0.2083 4
N N_DTR_4_B -0.22378 0.60281 0.05938 1.0 Uiso 0.2083 4
C CA_DTR_4_B -0.17983 0.60563 0.0295 1.0 Uiso 0.2083 4
C C_DTR_4_B -0.14947 0.6507 0.02246 1.0 Uiso 0.2083 4
O O_DTR_4_B -0.11593 0.67201 0.04435 1.0 Uiso 0.2083 4
C CB_DTR_4_B -0.11857 0.57243 0.03319 1.0 Uiso 0.2083 4
C CG_DTR_4_B -0.08865 0.56066 -0.0009 1.0 Uiso 0.2083 4
C CD1_DTR_4_B -0.11022 0.5263 -0.02189 1.0 Uiso 0.2083 4
C CD2_DTR_4_B -0.02944 0.5829 -0.019 1.0 Uiso 0.2083 4
C CE2_DTR_4_B -0.02125 0.55841 -0.05076 1.0 Uiso 0.2083 4
C CE3_DTR_4_B 0.01375 0.61892 -0.01118 1.0 Uiso 0.2083 4
N NE1_DTR_4_B -0.07037 0.52573 -0.05066 1.0 Uiso 0.2083 4
C CZ2_DTR_4_B 0.03149 0.57243 -0.07307 1.0 Uiso 0.2083 4
C CZ3_DTR_4_B 0.06578 0.63158 -0.0344 1.0 Uiso 0.2083 4
C CH2_DTR_4_B 0.0743 0.60878 -0.06468 1.0 Uiso 0.2083 4
N N_LYS_5_B -0.16209 0.66531 -0.00847 1.0 Uiso 0.2083 4
C CA_LYS_5_B -0.13675 0.70743 -0.02206 1.0 Uiso 0.2083 4
C C_LYS_5_B -0.1663 0.74822 -0.00405 1.0 Uiso 0.2083 4
O O_LYS_5_B -0.13378 0.78361 -0.0056 1.0 Uiso 0.2083 4
C CB_LYS_5_B -0.1512 0.70948 -0.05995 1.0 Uiso 0.2083 4
C CG_LYS_5_B -0.10919 0.67486 -0.07965 1.0 Uiso 0.2083 4
C CD_LYS_5_B -0.13022 0.6737 -0.11651 1.0 Uiso 0.2083 4
C CE_LYS_5_B -0.08498 0.64013 -0.13566 1.0 Uiso 0.2083 4
N NZ_LYS_5_B -0.08725 0.64762 -0.17257 1.0 Uiso 0.2083 4
N N_THR_6_B -0.22809 0.74352 0.01246 1.0 Uiso 0.2083 4
C CA_THR_6_B -0.25974 0.7801 0.03131 1.0 Uiso 0.2083 4
C C_THR_6_B -0.20598 0.79206 0.05892 1.0 Uiso 0.2083 4
O O_THR_6_B -0.19671 0.83084 0.06764 1.0 Uiso 0.2083 4
C CB_THR_6_B -0.33383 0.76867 0.04643 1.0 Uiso 0.2083 4
C CG2_THR_6_B -0.38565 0.75409 0.01897 1.0 Uiso 0.2083 4
O OG1_THR_6_B -0.32634 0.73411 0.07088 1.0 Uiso 0.2083 4
N N_CYS_7_B -0.17056 0.75823 0.07257 1.0 Uiso 0.2083 4
C CA_CYS_7_B -0.11696 0.76502 0.09875 1.0 Uiso 0.2083 4
C C_CYS_7_B -0.04632 0.77745 0.08151 1.0 Uiso 0.2083 4
O O_CYS_7_B 0.00442 0.75117 0.08026 1.0 Uiso 0.2083 4
C CB_CYS_7_B -0.10579 0.72251 0.11905 1.0 Uiso 0.2083 4
S SG_CYS_7_B -0.18274 0.70395 0.14307 1.0 Uiso 0.2083 4
N N_THR_8_B -0.04384 0.81778 0.06809 1.0 Uiso 0.2083 4
C CA_THR_8_B 0.0199 0.83428 0.05076 1.0 Uiso 0.2083 4
C C_THR_8_B 0.06891 0.85963 0.07463 1.0 Uiso 0.2083 4
O O_THR_8_B 0.11135 0.888 0.06191 1.0 Uiso 0.2083 4
C CB_THR_8_B -0.00022 0.86454 0.02103 1.0 Uiso 0.2083 4
C CG2_THR_8_B -0.04357 0.83912 -0.00505 1.0 Uiso 0.2083 4
O OG1_THR_8_B -0.04168 0.90149 0.03294 1.0 Uiso 0.2083 4
N N_DPN_1_C 0.11502 0.56013 0.37791 1.0 Uiso 0.2083 4
C CA_DPN_1_C 0.1677 0.52862 0.3656 1.0 Uiso 0.2083 4
C C_DPN_1_C 0.20733 0.5483 0.33635 1.0 Uiso 0.2083 4
O O_DPN_1_C 0.23138 0.58691 0.33813 1.0 Uiso 0.2083 4
C CB_DPN_1_C 0.22124 0.51778 0.39349 1.0 Uiso 0.2083 4
C CG_DPN_1_C 0.275 0.48365 0.38135 1.0 Uiso 0.2083 4
C CD1_DPN_1_C 0.32628 0.49505 0.35741 1.0 Uiso 0.2083 4
C CD2_DPN_1_C 0.27311 0.4408 0.39412 1.0 Uiso 0.2083 4
C CE1_DPN_1_C 0.37562 0.46367 0.34622 1.0 Uiso 0.2083 4
C CE2_DPN_1_C 0.32245 0.40942 0.38296 1.0 Uiso 0.2083 4
C CZ_DPN_1_C 0.37373 0.42085 0.35904 1.0 Uiso 0.2083 4
N N_CYS_2_C 0.21493 0.52279 0.30939 1.0 Uiso 0.2083 4
C CA_CYS_2_C 0.25262 0.53829 0.27951 1.0 Uiso 0.2083 4
C C_CYS_2_C 0.20361 0.53657 0.24883 1.0 Uiso 0.2083 4
O O_CYS_2_C 0.15427 0.50946 0.247 1.0 Uiso 0.2083 4
C CB_CYS_2_C 0.32035 0.51062 0.27338 1.0 Uiso 0.2083 4
S SG_CYS_2_C 0.30239 0.45253 0.26625 1.0 Uiso 0.2083 4
N N_PHE_3_C 0.21763 0.5658 0.22479 1.0 Uiso 0.2083 4
C CA_PHE_3_C 0.17417 0.56789 0.19411 1.0 Uiso 0.2083 4
C C_PHE_3_C 0.211 0.55201 0.16189 1.0 Uiso 0.2083 4
O O_PHE_3_C 0.26961 0.56709 0.153 1.0 Uiso 0.2083 4
C CB_PHE_3_C 0.14812 0.6157 0.1886 1.0 Uiso 0.2083 4
C CG_PHE_3_C 0.10579 0.6225 0.15664 1.0 Uiso 0.2083 4
C CD1_PHE_3_C 0.03365 0.61083 0.15503 1.0 Uiso 0.2083 4
C CD2_PHE_3_C 0.13782 0.64079 0.1283 1.0 Uiso 0.2083 4
C CE1_PHE_3_C -0.00572 0.61696 0.12586 1.0 Uiso 0.2083 4
C CE2_PHE_3_C 0.099 0.64679 0.09905 1.0 Uiso 0.2083 4
C CZ_PHE_3_C 0.02707 0.63492 0.09779 1.0 Uiso 0.2083 4
N N_DTR_4_C 0.17552 0.52139 0.14448 1.0 Uiso 0.2083 4
C CA_DTR_4_C 0.20215 0.50472 0.11269 1.0 Uiso 0.2083 4
C C_DTR_4_C 0.27764 0.48739 0.11473 1.0 Uiso 0.2083 4
O O_DTR_4_C 0.29716 0.46045 0.13667 1.0 Uiso 0.2083 4
C CB_DTR_4_C 0.15325 0.46741 0.09993 1.0 Uiso 0.2083 4
C CG_DTR_4_C 0.16948 0.45485 0.06385 1.0 Uiso 0.2083 4
C CD1_DTR_4_C 0.19935 0.41529 0.05257 1.0 Uiso 0.2083 4
C CD2_DTR_4_C 0.15659 0.48063 0.03277 1.0 Uiso 0.2083 4
C CE2_DTR_4_C 0.18193 0.45267 0.00487 1.0 Uiso 0.2083 4
C CE3_DTR_4_C 0.12817 0.52225 0.02684 1.0 Uiso 0.2083 4
N NE1_DTR_4_C 0.20652 0.41489 0.01852 1.0 Uiso 0.2083 4
C CZ2_DTR_4_C 0.1767 0.4689 -0.02764 1.0 Uiso 0.2083 4
C CZ3_DTR_4_C 0.12397 0.53697 -0.00626 1.0 Uiso 0.2083 4
C CH2_DTR_4_C 0.14775 0.51102 -0.03294 1.0 Uiso 0.2083 4
N N_LYS_5_C 0.32116 0.50472 0.09156 1.0 Uiso 0.2083 4
C CA_LYS_5_C 0.39697 0.49339 0.08591 1.0 Uiso 0.2083 4
C C_LYS_5_C 0.44852 0.50151 0.11511 1.0 Uiso 0.2083 4
O O_LYS_5_C 0.50137 0.47745 0.11913 1.0 Uiso 0.2083 4
C CB_LYS_5_C 0.42485 0.51758 0.05465 1.0 Uiso 0.2083 4
C CG_LYS_5_C 0.39962 0.49747 0.02171 1.0 Uiso 0.2083 4
C CD_LYS_5_C 0.42787 0.45054 0.01774 1.0 Uiso 0.2083 4
C CE_LYS_5_C 0.40495 0.43033 -0.01553 1.0 Uiso 0.2083 4
N NZ_LYS_5_C 0.43326 0.38447 -0.0192 1.0 Uiso 0.2083 4
N N_THR_6_C 0.43386 0.53525 0.13533 1.0 Uiso 0.2083 4
C CA_THR_6_C 0.48082 0.54552 0.16355 1.0 Uiso 0.2083 4
C C_THR_6_C 0.48368 0.50439 0.18571 1.0 Uiso 0.2083 4
O O_THR_6_C 0.5369 0.49631 0.20313 1.0 Uiso 0.2083 4
C CB_THR_6_C 0.45467 0.58605 0.18343 1.0 Uiso 0.2083 4
C CG2_THR_6_C 0.50584 0.59566 0.21237 1.0 Uiso 0.2083 4
O OG1_THR_6_C 0.45246 0.62376 0.16157 1.0 Uiso 0.2083 4
N N_CYS_7_C 0.42544 0.47881 0.18493 1.0 Uiso 0.2083 4
C CA_CYS_7_C 0.42021 0.43752 0.20358 1.0 Uiso 0.2083 4
C C_CYS_7_C 0.47694 0.40471 0.19132 1.0 Uiso 0.2083 4
O O_CYS_7_C 0.50762 0.37986 0.21119 1.0 Uiso 0.2083 4
C CB_CYS_7_C 0.34602 0.41664 0.19855 1.0 Uiso 0.2083 4
S SG_CYS_7_C 0.27263 0.4461 0.21795 1.0 Uiso 0.2083 4
N N_THR_8_C 0.48896 0.40455 0.1584 1.0 Uiso 0.2083 4
C CA_THR_8_C 0.54148 0.37519 0.14275 1.0 Uiso 0.2083 4
C C_THR_8_C 0.61778 0.38964 0.15219 1.0 Uiso 0.2083 4
O O_THR_8_C 0.66966 0.36389 0.14536 1.0 Uiso 0.2083 4
C CB_THR_8_C 0.53302 0.37489 0.10415 1.0 Uiso 0.2083 4
C CG2_THR_8_C 0.56505 0.41694 0.08835 1.0 Uiso 0.2083 4
O OG1_THR_8_C 0.5671 0.33622 0.09041 1.0 Uiso 0.2083 4
O O_HOH_1_ 0.26141 0.57196 0.03465 1.0 Uiso 0.1066 4
O O_HOH_2_ 0.19741 0.69706 0.32512 1.0 Uiso 0.1066 4
O O_HOH_3_ -0.14198 0.65752 -0.28228 1.0 Uiso 0.1066 4
O O_HOH_4_ -0.26379 0.57103 -0.03965 1.0 Uiso 0.1066 4
O O_HOH_5_ -0.01208 0.99175 0.07661 1.0 Uiso 0.1066 4
O O_HOH_6_ -0.17546 0.37227 0.17609 1.0 Uiso 0.1066 4
O O_HOH_8_ -0.25861 0.65739 0.43115 1.0 Uiso 0.1066 4
O O_HOH_9_ 0.1121 0.07628 0.0346 1.0 Uiso 0.1066 4
O O_HOH_10_ -0.1609 0.73046 -0.18594 1.0 Uiso 0.1066 4
O O_HOH_11_ -0.08406 0.29476 0.06483 1.0 Uiso 0.1066 4
O O_HOH_12_ 0.48303 0.52736 0.27441 1.0 Uiso 0.1066 4
O O_HOH_13_ -0.51522 0.72579 0.0701 1.0 Uiso 0.1066 4
O O_HOH_14_ 0.43202 0.64758 0.07729 1.0 Uiso 0.1066 4
O O_HOH_15_ -0.51603 0.69577 0.3268 1.0 Uiso 0.1066 4
O O_HOH_16_ 0.7527 0.42297 0.26803 1.0 Uiso 0.1066 4
O O_HOH_17_ -0.58522 0.57246 0.34067 1.0 Uiso 0.1066 4
O O_HOH_18_ -0.06978 0.51533 -0.13478 1.0 Uiso 0.1066 4
O O_HOH_19_ -0.23305 0.58813 -0.12629 1.0 Uiso 0.1066 4
O O_HOH_20_ 0.45796 0.29881 0.02023 1.0 Uiso 0.1066 4
O O_HOH_21_ 0.60112 0.19677 0.11362 1.0 Uiso 0.1066 4
O O_HOH_22_ 0.79028 0.24648 0.07536 1.0 Uiso 0.1066 4
O O_HOH_23_ -0.58209 0.6387 0.27125 1.0 Uiso 0.1066 4
O O_HOH_24_ 0.58678 0.34639 0.00568 1.0 Uiso 0.1066 4
O O_HOH_25_ 0.53307 0.11764 0.09372 1.0 Uiso 0.1066 4
O O_HOH_26_ -0.12828 0.38699 -0.0547 1.0 Uiso 0.1066 4
O O_HOH_27_ 0.05365 0.23263 0.02809 1.0 Uiso 0.1066 4
O O_HOH_28_ 0.61983 0.25506 0.19609 1.0 Uiso 0.1066 4
O O_HOH_29_ 0.21013 0.7182 0.09717 1.0 Uiso 0.1066 4
O O_HOH_30_ 0.62032 0.54389 0.24403 1.0 Uiso 0.1066 4
O O_HOH_31_ 0.67629 0.11612 0.11355 1.0 Uiso 0.1066 4
O O_HOH_32_ 0.69559 0.3331 0.05445 1.0 Uiso 0.1066 4
O O_HOH_33_ 0.42075 0.29562 -0.05719 1.0 Uiso 0.1066 4
O O_HOH_34_ -0.07123 0.29483 -0.02163 1.0 Uiso 0.1066 4
O O_HOH_35_ 0.10784 0.38165 -0.03322 1.0 Uiso 0.1066 4
O O_HOH_36_ 0.56429 0.24042 0.03932 1.0 Uiso 0.1066 4
O O_HOH_37_ 0.16382 0.67303 0.3908 1.0 Uiso 0.1066 4
O O_HOH_38_ 0.26869 0.37184 -0.05885 1.0 Uiso 0.1066 4
O O_HOH_39_ 0.71803 0.14601 0.25293 1.0 Uiso 0.1066 4
O O_HOH_40_ 0.68869 0.26935 0.0049 1.0 Uiso 0.1066 4
O O_HOH_41_ 0.83687 0.35713 0.34344 1.0 Uiso 0.1066 4
O O_HOH_42_ -0.25203 0.43586 -0.06553 1.0 Uiso 0.1066 4
O O_HOH_43_ 0.79357 0.25327 0.28436 1.0 Uiso 0.1066 4
O O_HOH_44_ 0.28509 0.68871 0.16765 1.0 Uiso 0.1066 4
O O_HOH_45_ 0.74941 0.33784 0.29097 1.0 Uiso 0.1066 4
C C1_OXL_53_ -0.15411 0.52013 0.35002 1.0 Uiso 0.5986 4
O O1_OXL_53_ -0.17433 0.55944 0.34635 1.0 Uiso 0.5986 4
C C2_OXL_53_ -0.12111 0.50658 0.38178 1.0 Uiso 0.5986 4
O O2_OXL_53_ -0.11005 0.53481 0.40422 1.0 Uiso 0.5986 4
O O3_OXL_53_ -0.1616 0.49203 0.32725 1.0 Uiso 0.5986 4
O O4_OXL_53_ -0.1045 0.46695 0.38572 1.0 Uiso 0.5986 4

loop_
_atom_type_symbol
_atom_type_number_in_cell
_atom_type_scat_dispersion_real
_atom_type_scat_dispersion_imag
_atom_type_scat_Cromer_Mann_a1
_atom_type_scat_Cromer_Mann_a2
_atom_type_scat_Cromer_Mann_a3
_atom_type_scat_Cromer_Mann_a4
_atom_type_scat_Cromer_Mann_b1
_atom_type_scat_Cromer_Mann_b2
_atom_type_scat_Cromer_Mann_b3
_atom_type_scat_Cromer_Mann_b4
_atom_type_scat_Cromer_Mann_c
_atom_type_scat_source
N 120.0 0.023 0.012 12.2126 0.00570 3.13220 9.89330 2.01250 28.9975 1.16630 0.58260 -11.529 International_Tables_Vol_C
C 596.0 0.013 0.006 2.31000 20.8439 1.02000 10.2075 1.58860 0.56870 0.86500 51.6512 0.21560 International_Tables_Vol_C
O 324.0 0.037 0.023 3.04850 13.2771 2.28680 5.70110 1.54630 0.32390 0.86700 32.9089 0.25080 International_Tables_Vol_C
S 24.0 0.283 0.405 6.90530 1.46790 5.20340 22.2151 1.43790 0.25360 1.58630 56.1720 0.86690 International_Tables_Vol_C

loop_
_refln.index_h
_refln.index_k
_refln.index_l
_refln.status
_refln.F_squared_meas
_refln.F_squared_sigma
_refln.F_squared_calc
_refln.phase_calc
_pd_refln.d_spacing
_gsas_i100_meas
0 0 2 o 58771.38 -0.010 62034.64 180.00 19.89893 63.00
1 0 1 o 23942.557 -0.010 24069.494 90.00 16.80978 38.25
0 1 2 o 25586.693 -0.010 27815.975 -90.00 16.61230 41.00
1 1 0 o 5591.822 -0.010 2370.815 -90.00 15.80006 6.77
0 2 0 o 53109.97 -0.010 46420.96 0.00 15.08832 29.05
1 1 1 o 46136.79 -0.010 52460.63 -77.14 14.68509 100.00
0 2 1 o 48387.94 -0.010 45405.43 -180.00 14.10841 48.16
1 0 2 o 10847.460 -0.010 12018.610 0.00 13.56681 10.70
1 1 2 o 12332.433 -0.010 11342.252 112.49 12.37381 20.90
0 1 3 o 5042.760 -0.010 5779.462 -90.00 12.14427 4.72
0 2 2 o 22233.775 -0.010 20714.051 180.00 12.02289 16.89
1 2 0 o 18292.137 -0.010 12511.823 90.00 11.70398 13.25
1 2 1 o 23662.543 -0.010 24424.295 11.34 11.22849 31.37
1 0 3 o 9437.977 -0.010 2804.615 90.00 10.78962 5.86
1 1 3 o 17066.336 -0.010 18766.148 -178.14 10.15973 23.70
1 2 2 o 26342.160 -0.010 23226.945 -154.13 10.08834 28.67
0 2 3 o 2153.123 -0.010 1498.152 0.00 9.96278 1.19
0 0 4 o 3843.666 -0.010 4144.196 180.00 9.94946 0.95
0 3 1 o 6793.806 -0.010 9165.203 90.00 9.75220 3.28
0 1 4 o 21141.963 -0.010 19639.779 90.00 9.44912 12.81
2 0 0 o 2642.692 -0.010 2258.114 0.00 9.27263 0.87
2 0 1 o 12014.667 -0.010 5720.455 90.00 9.03075 6.47
0 3 2 o 33638.043 -0.010 25394.307 -90.00 8.97710 13.54
2 1 0 o 27634.279 -0.010 32614.969 -180.00 8.86361 10.91
1 3 0 o 131484.98 -0.010 131273.06 -90.00 8.84199 56.54
1 2 3 o 17378.340 -0.010 24356.471 -87.64 8.77651 13.65
1 0 4 o 3207.546 -0.010 4660.006 0.00 8.76740 1.36
2 1 1 o 27593.516 -0.010 27408.363 111.85 8.65164 21.13
1 3 1 o 3739.460 -0.010 5972.003 105.81 8.63153 3.00
1 1 4 o 1294.315 -0.010 331.752 -105.30 8.41926 1.30
2 0 2 o 7277.026 -0.010 4099.040 0.00 8.40489 2.90
0 2 4 o 6608.900 -0.010 1209.816 180.00 8.30615 2.60
2 1 2 o 12103.301 -0.010 12578.662 -161.17 8.09670 8.67
1 3 2 o 6140.584 -0.010 7029.048 71.34 8.08021 4.35
0 3 3 o 8550.310 -0.010 14312.911 -90.00 8.01526 3.06
2 2 0 o 164.588 -0.010 520.454 180.00 7.90003 0.06
2 2 1 o 37143.51 -0.010 30001.697 57.61 7.74884 21.51
0 1 5 o 1489.982 -0.010 2871.751 -90.00 7.69635 0.54
2 0 3 o 6582.644 -0.010 6726.675 -90.00 7.60007 1.96
1 2 4 o 31352.965 -0.010 21700.582 162.72 7.58054 19.17
0 4 0 o 43403.70 -0.010 43406.99 0.00 7.54416 6.14
0 4 1 o 17420.855 -0.010 17462.795 0.00 7.41216 4.99
2 1 3 o 12978.658 -0.010 8381.862 -56.78 7.36993 9.26
1 3 3 o 3665.010 -0.010 4060.761 161.93 7.35749 2.11
2 2 2 o 13534.623 -0.010 11747.230 94.03 7.34254 7.27
1 0 5 o 1708.024 -0.010 501.548 -90.00 7.31434 0.51
1 1 5 o 9900.680 -0.010 7996.766 -60.26 7.10851 6.14
0 3 4 o 158.148 -0.010 88.921 -90.00 7.07370 0.04
0 4 2 o 3132.710 -0.010 6549.924 180.00 7.05421 0.83
0 2 5 o 7129.567 -0.010 6407.822 0.00 7.04004 2.15
1 4 0 o 3202.918 -0.010 9536.746 90.00 6.98808 0.76
1 4 1 o 5662.399 -0.010 7080.136 -27.35 6.88278 2.78
2 3 0 o 2273.556 -0.010 2068.012 0.00 6.81778 0.55
2 2 3 o 39417.41 -0.010 30047.494 12.74 6.78762 18.89
2 0 4 o 712.896 -0.010 530.053 0.00 6.78341 0.18
2 3 1 o 36532.62 -0.010 37987.34 -155.52 6.71988 16.36
0 0 6 o 16528.836 -0.010 19954.805 0.00 6.63298 1.89
2 1 4 o 21640.830 -0.010 18151.078 119.33 6.61825 12.45
1 3 4 o 15687.118 -0.010 19245.473 -173.54 6.60924 7.05
1 4 2 o 11477.648 -0.010 14790.821 42.42 6.59333 5.42
1 2 5 o 65.132 -0.010 57.832 44.63 6.58175 0.03
0 4 3 o 10134.704 -0.010 3380.029 -180.00 6.55790 2.27
0 1 6 o 1995.161 -0.010 286.222 90.00 6.47832 0.47
2 3 2 o 9461.878 -0.010 4982.044 -86.25 6.44972 3.98
1 0 6 o 17500.787 -0.010 23398.570 0.00 6.24552 3.84
0 3 5 o 2002.553 -0.010 2260.045 90.00 6.24179 0.46
2 2 4 o 5764.157 -0.010 3970.401 168.42 6.18690 2.56
1 4 3 o 6969.598 -0.010 3933.270 29.34 6.18272 2.82
1 1 6 o 5060.379 -0.010 2995.792 30.00 6.11591 2.28
3 0 1 o 37259.86 -0.010 31665.268 90.00 6.10850 10.30
3 1 0 o 31176.828 -0.010 31680.518 90.00 6.05599 6.10
0 2 6 o 3568.162 -0.010 4443.875 0.00 6.07213 0.84
2 3 3 o 59507.27 -0.010 56632.50 -155.09 6.06384 22.69
2 0 5 o 20792.320 -0.010 18955.410 -90.00 6.03962 4.01
3 1 1 o 20703.586 -0.010 16938.686 32.79 5.98707 8.00
0 4 4 o 3056.559 -0.010 6439.198 0.00 6.01144 0.58
0 5 1 o 11931.160 -0.010 4345.219 -90.00 5.96710 2.09
3 0 2 o 131.278 -0.010 41.908 0.00 5.90345 0.03
2 1 5 o 11477.250 -0.010 12249.449 107.05 5.92217 4.98
1 3 5 o 30583.797 -0.010 31209.639 -110.48 5.91571 11.48
2 4 0 o 14988.454 -0.010 26963.988 -180.00 5.85199 2.76
3 1 2 o 3401.095 -0.010 4894.462 -157.24 5.79362 1.42
2 4 1 o 31839.979 -0.010 37210.64 -47.06 5.78973 11.21
0 5 2 o 9351.820 -0.010 7348.492 -90.00 5.77552 1.57
1 5 0 o 3142.813 -0.010 6825.176 -90.00 5.73906 0.50
1 2 6 o 3498.332 -0.010 3250.942 120.80 5.77068 1.53
3 2 0 o 8506.662 -0.010 7875.820 -90.00 5.72027 1.36
1 4 4 o 31162.898 -0.010 26938.426 -120.21 5.71852 10.81
1 5 1 o 4828.760 -0.010 15062.273 -53.63 5.68031 1.74
3 2 1 o 11847.738 -0.010 15383.960 -112.43 5.66208 3.68
2 3 4 o 6326.864 -0.010 2606.919 22.18 5.62406 2.13
2 4 2 o 16336.377 -0.010 11962.249 157.19 5.61425 5.34
2 2 5 o 1011.474 -0.010 608.194 76.72 5.60710 0.38
3 0 3 o 2724.165 -0.010 1410.286 -90.00 5.60326 0.51
0 1 7 o 9714.278 -0.010 21029.457 90.00 5.58711 1.64
0 3 6 o 34539.313 -0.010 34479.109 -90.00 5.53743 6.17
1 5 2 o 30013.242 -0.010 28036.891 -163.91 5.51430 9.42
3 1 3 o 41938.23 -0.010 37451.73 121.70 5.50909 16.70
3 2 2 o 17858.334 -0.010 14011.226 140.43 5.49763 5.29
0 5 3 o 462.809 -0.010 304.224 90.00 5.49352 0.07
0 4 5 o 64.736 -0.010 10.113 -180.00 5.47550 0.01
1 0 7 o 32514.600 -0.010 19742.240 -90.00 5.43571 5.35
2 0 6 o 618.118 -0.010 592.003 0.00 5.39481 0.09
2 4 3 o 44672.30 -0.010 18984.736 96.78 5.35419 13.44
1 1 7 o 66464.90 -0.010 35579.01 173.93 5.34961 21.99
0 2 7 o 3064.438 -0.010 3678.511 0.00 5.32024 0.62
2 1 6 o 44351.87 -0.010 42160.30 101.94 5.31061 14.84
1 3 6 o 13224.209 -0.010 12645.417 -75.83 5.30595 4.02
1 5 3 o 25788.299 -0.010 26997.914 -20.52 5.26729 7.53
3 3 0 o 6495.106 -0.010 6738.941 90.00 5.26669 0.87
3 2 3 o 594.775 -0.010 643.289 -88.47 5.25275 0.16
1 4 5 o 29365.930 -0.010 31846.326 -24.95 5.25139 8.52
3 0 4 o 3722.469 -0.010 4089.072 -180.00 5.25079 0.56
3 3 1 o 11785.799 -0.010 13580.840 165.01 5.22116 3.14
2 3 5 o 47575.71 -0.010 39771.02 -7.32 5.17796 13.66
3 1 4 o 23031.549 -0.010 25066.064 -14.03 5.17306 8.09
0 5 4 o 6400.490 -0.010 15093.463 -90.00 5.16017 0.88
1 2 7 o 850.212 -0.010 4603.033 107.28 5.11397 0.37
3 3 2 o 1086.222 -0.010 357.284 -87.42 5.09137 0.27
2 2 6 o 11226.612 -0.010 16291.712 6.82 5.07987 4.15
2 5 0 o 36527.67 -0.010 38660.54 0.00 5.05826 5.19
2 4 4 o 4089.224 -0.010 6220.293 -10.29 5.04417 1.10
0 6 0 o 22366.498 -0.010 11555.171 0.00 5.02944 1.38
2 5 1 o 24356.150 -0.010 11760.178 112.86 5.01789 6.71
0 6 1 o 8929.608 -0.010 8489.778 -180.00 4.98975 1.10
0 4 6 o 1051.089 -0.010 260.712 180.00 4.98139 0.14
0 0 8 o 2792.593 -0.010 987.752 0.00 4.97473 0.18
1 5 4 o 1952.741 -0.010 1063.761 122.50 4.97131 0.51
3 2 4 o 23416.861 -0.010 30908.063 -36.04 4.95908 6.18
0 3 7 o 1126.923 -0.010 3440.481 -90.00 4.94951 0.16
0 1 8 o 2631.474 -0.010 1503.026 -90.00 4.90848 0.34
2 5 2 o 19552.926 -0.010 24033.848 165.80 4.90235 5.14
3 3 3 o 1163.070 -0.010 2147.515 17.10 4.89503 0.28
3 0 5 o 18705.420 -0.010 14288.145 90.00 4.88226 2.41
0 6 2 o 19285.346 -0.010 13960.823 180.00 4.87610 2.28
1 6 0 o 10953.238 -0.010 4262.910 90.00 4.85410 1.32
2 0 7 o 3550.314 -0.010 971.334 90.00 4.84688 0.46
3 1 5 o 28735.734 -0.010 22386.012 -10.30 4.81959 8.17
1 6 1 o 16564.584 -0.010 13031.595 79.25 4.81839 3.92
1 4 6 o 9207.363 -0.010 11239.740 84.40 4.81086 2.28
0 5 5 o 11749.921 -0.010 15382.121 90.00 4.80916 1.45
1 0 8 o 459.449 -0.010 420.947 0.00 4.80486 0.06
2 1 7 o 28167.785 -0.010 26237.404 57.17 4.78554 7.68
1 3 7 o 3128.842 -0.010 3083.204 71.57 4.78213 0.85
3 4 0 o 38694.33 -0.010 38521.27 -90.00 4.78153 4.40
2 3 6 o 9950.716 -0.010 6499.672 133.61 4.75421 2.49
3 4 1 o 9857.769 -0.010 7596.439 -123.14 4.74739 2.19
1 1 8 o 48730.45 -0.010 41738.72 -127.03 4.74509 12.49
2 5 3 o 24159.619 -0.010 21840.205 -42.22 4.72634 5.74
0 2 8 o 13516.962 -0.010 12398.698 0.00 4.72456 2.05
1 6 2 o 16653.826 -0.010 13968.012 159.77 4.71582 3.74
2 4 5 o 109993.64 -0.010 91852.67 72.09 4.71484 25.52
0 6 3 o 5323.543 -0.010 7704.731 0.00 4.70280 0.58
1 5 5 o 14558.105 -0.010 12316.907 150.58 4.65518 3.37
3 3 4 o 321.240 -0.010 271.128 -37.05 4.65476 0.07
3 4 2 o 91999.23 -0.010 81893.73 77.94 4.64920 19.91
3 2 5 o 14888.287 -0.010 14085.792 88.60 4.64513 3.79
4 0 0 o 72334.95 -0.010 39109.18 0.00 4.63631 6.48
2 2 7 o 39341.66 -0.010 43436.27 11.41 4.61463 12.04
4 0 1 o 15905.499 -0.010 29790.740 -90.00 4.60517 2.58
4 1 0 o 37030.73 -0.010 45045.55 -180.00 4.58254 4.44
1 2 8 o 56522.12 -0.010 63487.43 122.35 4.57832 16.54
1 6 3 o 47727.66 -0.010 41172.38 -164.28 4.55852 10.31
4 1 1 o 16990.699 -0.010 14008.049 146.87 4.55246 4.02
0 4 7 o 2569.617 -0.010 7834.997 -180.00 4.54043 0.34
3 0 6 o 13995.319 -0.010 21489.047 0.00 4.52227 1.56
4 0 2 o 109804.76 -0.010 147333.83 180.00 4.51537 15.26
2 5 4 o 1875.835 -0.010 7648.318 22.73 4.50900 0.44
3 4 3 o 4136.870 -0.010 9128.300 -24.42 4.49826 0.88
0 6 4 o 22600.432 -0.010 14091.563 180.00 4.48855 2.28
3 1 6 o 29329.262 -0.010 21407.584 -100.63 4.47233 6.82
4 1 2 o 34875.180 -0.010 37364.47 7.18 4.46566 8.74
0 5 6 o 1347.319 -0.010 1457.769 90.00 4.46399 0.15
0 3 8 o 224.661 -0.010 151.769 -90.00 4.45919 0.03
4 2 0 o 8676.111 -0.010 1584.633 180.00 4.43181 0.84
2 6 0 o 3270.653 -0.010 1427.119 0.00 4.42099 0.37
1 4 7 o 43981.60 -0.010 34153.930 -119.34 4.41018 9.21
4 2 1 o 81517.32 -0.010 65947.00 -89.70 4.40458 15.77
2 6 1 o 1605.177 -0.010 1589.002 -174.34 4.39397 0.37
3 3 5 o 2625.299 -0.010 2642.299 75.54 4.39223 0.56
2 4 6 o 41934.69 -0.010 35627.89 -155.50 4.38825 8.50
2 0 8 o 16243.298 -0.010 9185.860 -180.00 4.38370 1.79
4 0 3 o 40529.00 -0.010 50261.69 -90.00 4.37672 4.71
0 1 9 o 2448.695 -0.010 3389.141 90.00 4.37526 0.27
2 3 7 o 24705.355 -0.010 21471.898 -78.50 4.36641 5.44
1 6 4 o 10789.381 -0.010 10732.811 121.02 4.36259 2.17
1 5 6 o 112982.03 -0.010 89461.49 134.12 4.34003 22.74
2 1 8 o 10002.174 -0.010 8100.723 -171.96 4.33816 2.22
1 3 8 o 7931.958 -0.010 5891.071 -107.29 4.33562 1.87
3 2 6 o 9846.174 -0.010 7711.524 -134.23 4.33188 2.45
4 1 3 o 35961.21 -0.010 28479.104 -163.47 4.33140 8.94
4 2 2 o 27057.600 -0.010 22403.783 -136.27 4.32582 5.13
3 5 0 o 63868.48 -0.010 72403.19 90.00 4.31846 6.06
2 6 2 o 4665.113 -0.010 4406.069 -6.28 4.31576 0.90
3 4 4 o 13976.703 -0.010 6513.655 106.66 4.30968 2.59
1 0 9 o 16796.598 -0.010 7569.597 -90.00 4.30140 1.68
3 5 1 o 17763.781 -0.010 5174.127 -56.43 4.29326 3.26
0 7 1 o 1156.146 -0.010 102.828 90.00 4.28588 0.10
2 5 5 o 19581.467 -0.010 25284.859 41.61 4.26914 3.72
1 1 9 o 30159.248 -0.010 28567.152 -85.90 4.25835 6.19
0 6 5 o 123260.60 -0.010 119491.09 0.00 4.25177 11.56
0 2 9 o 4433.492 -0.010 22637.057 -180.00 4.24350 0.54
3 5 2 o 44911.93 -0.010 24524.473 -109.81 4.22022 8.20
0 7 2 o 10740.565 -0.010 8830.920 -90.00 4.21321 0.93
4 3 0 o 20250.797 -0.010 16976.250 -180.00 4.21058 1.77
2 2 8 o 9174.109 -0.010 7839.463 165.73 4.20963 2.27
4 2 3 o 3412.928 -0.010 2022.786 -2.42 4.20345 0.63
4 0 4 o 36434.64 -0.010 21266.465 0.00 4.20244 3.63
1 7 0 o 22571.506 -0.010 18182.795 90.00 4.19899 1.99
2 6 3 o 5933.061 -0.010 5284.138 -18.39 4.19422 1.17
4 3 1 o 4769.423 -0.010 12676.021 -15.81 4.18721 0.88
3 0 7 o 96.142 -0.010 253.551 -90.00 4.18468 0.01
1 7 1 o 30694.680 -0.010 17728.393 -53.94 4.17581 5.39
4 1 4 o 31723.746 -0.010 38405.61 34.77 4.16228 7.17
0 4 8 o 10427.597 -0.010 5019.398 0.00 4.15307 1.05
3 1 7 o 11245.128 -0.010 5677.483 178.92 4.14501 2.18
1 6 5 o 24774.547 -0.010 12404.563 9.12 4.14425 4.52
0 5 7 o 9802.512 -0.010 6645.339 -90.00 4.13837 0.95
1 2 9 o 29310.154 -0.010 29461.771 13.63 4.13659 6.55
3 3 6 o 34127.387 -0.010 35974.48 -148.20 4.12460 6.41
4 3 2 o 25973.746 -0.010 16989.275 -29.79 4.11937 4.34
1 7 2 o 49889.70 -0.010 19137.260 -136.79 4.10852 8.45
3 5 3 o 41959.63 -0.010 16290.880 -14.69 4.10636 7.29
0 7 3 o 27.692 -0.010 23.567 90.00 4.09990 0.00
3 4 5 o 4024.364 -0.010 4728.147 82.74 4.09882 0.72
2 4 7 o 9593.211 -0.010 15056.172 -37.19 4.07781 1.72
1 4 8 o 1479.216 -0.010 5346.072 -51.48 4.05270 0.30
4 2 4 o 4031.993 -0.010 4221.348 95.73 4.04835 0.73
0 3 9 o 171.480 -0.010 168.419 -90.00 4.04809 0.02
2 6 4 o 10523.674 -0.010 19136.076 -106.08 4.04010 1.84
1 5 7 o 2078.348 -0.010 3505.784 150.33 4.03903 0.37
3 2 7 o 5933.275 -0.010 6516.207 -127.05 4.03246 1.34
2 5 6 o 108521.63 -0.010 60851.02 -116.78 4.02216 18.21
2 3 8 o 20583.814 -0.010 16099.680 -107.07 4.01866 4.12
4 3 3 o 15548.928 -0.010 12812.458 -41.14 4.01328 2.47
0 6 6 o 162817.13 -0.010 123868.98 180.00 4.00763 13.89
4 0 5 o 9721.793 -0.010 8020.290 -90.00 4.00623 0.86
1 7 3 o 12043.520 -0.010 12296.271 105.08 4.00324 2.01
2 0 9 o -18.632 -0.010 1376.815 90.00 3.99136 0.00
0 0 10 o -958.416 -0.010 36416.36 180.00 3.97979 0.00
4 1 5 o 1658.212 -0.010 7950.581 -165.97 3.97139 0.33
3 5 4 o 22490.268 -0.010 28202.031 -18.81 3.96141 3.71
2 1 9 o 15763.253 -0.010 10741.350 133.08 3.95690 2.88
0 7 4 o 33877.371 -0.010 22064.547 -90.00 3.95561 2.67
1 3 9 o 68437.94 -0.010 44216.45 78.15 3.95497 14.62
4 4 0 o 2108.748 -0.010 1317.268 -180.00 3.95001 0.15
0 1 10 o 4710.255 -0.010 2211.026 90.00 3.94562 0.39
4 4 1 o 41477.35 -0.010 60773.12 -57.62 3.93070 6.31
1 6 6 o 28303.795 -0.010 46006.98 -0.43 3.91721 4.73
2 7 0 o 0.503 -0.010 11.076 180.00 3.90913 0.00
3 6 0 o 114620.36 -0.010 151333.97 -90.00 3.90133 9.29
1 0 10 o 877.213 -0.010 717.763 -180.00 3.89119 0.07
2 7 1 o 24342.559 -0.010 18410.436 -40.10 3.89041 3.97
3 6 1 o 34561.277 -0.010 26555.109 32.97 3.88272 5.50
3 4 6 o 16671.684 -0.010 15446.978 -163.10 3.87877 2.66
4 3 4 o 36387.50 -0.010 35440.72 71.28 3.87764 5.56
3 0 8 o 44036.76 -0.010 42195.67 -180.00 3.87563 3.62
4 4 2 o 34501.223 -0.010 31448.227 160.99 3.87442 5.10
4 2 5 o 16643.324 -0.010 14197.968 -46.46 3.87207 3.01
1 7 4 o 15134.676 -0.010 11317.490 141.14 3.86858 2.36
2 6 5 o 88285.88 -0.010 91369.25 -178.46 3.86485 14.00
3 3 7 o 12788.693 -0.010 13835.150 -82.35 3.86367 2.28
1 1 10 o 10675.049 -0.010 16705.977 -51.76 3.85924 1.79
2 2 9 o 6200.065 -0.010 10375.919 -105.65 3.85863 1.22
0 2 10 o 302.747 -0.010 198.207 180.00 3.84817 0.03
3 1 8 o 49123.45 -0.010 35453.91 89.08 3.84405 8.16
0 5 8 o 8.380 -0.010 10.263 90.00 3.83875 0.00
2 7 2 o 14621.047 -0.010 14550.413 -161.90 3.83582 2.31
3 6 2 o 108263.70 -0.010 85104.07 130.93 3.82844 16.81
0 4 9 o 33167.977 -0.010 19622.668 0.00 3.81494 2.89
4 0 6 o 17656.176 -0.010 27670.471 180.00 3.80004 1.37
3 5 5 o 33471.141 -0.010 38062.13 -142.89 3.79578 5.13
0 7 5 o 4586.054 -0.010 2938.705 -90.00 3.79068 0.33
2 4 8 o 10696.864 -0.010 6615.072 -168.95 3.79027 1.66
4 4 3 o 2615.324 -0.010 1137.088 -125.65 3.78576 0.38
2 5 7 o 3483.989 -0.010 4009.144 19.58 3.77908 0.53
0 8 0 o 40138.91 -0.010 67865.78 0.00 3.77208 1.38
4 1 6 o 15116.480 -0.010 21538.152 68.31 3.77026 2.56
1 2 10 o 2326.854 -0.010 2683.619 15.30 3.76791 0.41
0 6 7 o 9976.345 -0.010 11593.009 -180.00 3.76702 0.77
1 5 8 o 3955.583 -0.010 2791.160 -113.26 3.75907 0.60
0 8 1 o 3242.349 -0.010 2138.147 0.00 3.75525 0.23
3 2 8 o 24850.699 -0.010 17131.959 -15.59 3.75377 4.83
2 7 3 o 971.825 -0.010 648.456 -151.01 3.74972 0.15
3 6 3 o 8549.116 -0.010 1212.096 -125.49 3.74283 1.27
1 4 9 o 8067.865 -0.010 9050.338 -61.27 3.73669 1.30
4 3 5 o 257.361 -0.010 8779.021 -45.88 3.72190 0.07
1 7 5 o 10114.837 -0.010 6198.867 -111.32 3.71389 1.50
2 3 9 o 53679.80 -0.010 36754.60 56.62 3.70996 9.95
0 8 2 o 34520.375 -0.010 17148.660 0.00 3.70608 2.38
0 3 10 o 14632.658 -0.010 3463.920 90.00 3.70066 1.42
1 8 0 o 16.950 -0.010 9.305 90.00 3.69639 0.00
5 0 1 o 7159.363 -0.010 5904.268 90.00 3.69305 0.76
1 6 7 o 8605.289 -0.010 7706.385 -91.42 3.69163 1.27
4 2 6 o 1616.279 -0.010 2157.608 -154.11 3.68497 0.29
5 1 0 o 59063.77 -0.010 50000.48 -90.00 3.68135 4.86
1 8 1 o 15305.566 -0.010 11909.393 -41.69 3.68055 2.09
2 6 6 o 23193.953 -0.010 15156.945 -95.53 3.67874 3.27
4 5 0 o 7026.577 -0.010 4331.368 0.00 3.67669 0.46
4 4 4 o 60299.87 -0.010 61835.14 -114.62 3.67127 8.14
5 1 1 o 3350.823 -0.010 4532.849 35.13 3.66570 0.55
4 5 1 o 30448.797 -0.010 36829.78 -163.31 3.66110 4.05
3 4 7 o 19042.889 -0.010 25424.234 59.66 3.65941 2.82
2 0 10 o 57858.39 -0.010 92048.34 0.00 3.65717 4.59
5 0 2 o 25823.674 -0.010 48836.86 -180.00 3.64625 2.47
2 7 4 o 1370.019 -0.010 2445.791 22.09 3.63838 0.20
1 8 2 o 3139.775 -0.010 4073.809 56.34 3.63422 0.42
3 6 4 o 22186.832 -0.010 25010.957 139.56 3.63208 3.15
2 1 10 o 10338.137 -0.010 12862.005 160.51 3.63061 1.60
1 3 10 o 7857.782 -0.010 12267.680 132.49 3.62912 1.52
0 8 3 o 19010.494 -0.010 34941.910 0.00 3.62826 1.26
5 1 2 o 3497.815 -0.010 2810.495 115.79 3.61992 0.59
3 5 6 o 525.546 -0.010 363.930 -135.10 3.61903 0.07
3 3 8 o 20403.648 -0.010 10503.603 129.26 3.61648 3.38
4 5 2 o 11113.507 -0.010 4394.019 29.26 3.61549 1.44
0 7 6 o 71496.96 -0.010 22964.471 90.00 3.61461 4.83
5 2 0 o 18.747 -0.010 137.319 -90.00 3.60182 0.00
3 0 9 o -105.960 -0.010 8380.584 90.00 3.59654 0.00
4 0 7 o 7.814 -0.010 4.395 90.00 3.59307 0.00
0 1 11 o 2441.889 -0.010 1733.788 -90.00 3.59226 0.17
5 2 1 o 13420.081 -0.010 30859.020 -152.53 3.58716 1.84
5 0 3 o 230.780 -0.010 348.450 90.00 3.57206 0.02
3 1 9 o 21286.611 -0.010 27813.814 -5.68 3.57127 3.10
4 1 7 o 3756.848 -0.010 3953.873 129.19 3.56787 0.54
0 5 9 o 1791.191 -0.010 1709.026 -90.00 3.56702 0.13
1 8 3 o 14549.667 -0.010 8058.552 103.31 3.56075 1.88
4 3 6 o 29798.068 -0.010 20321.721 -169.74 3.55483 4.11
2 2 10 o 5528.147 -0.010 3695.605 88.92 3.55425 0.89
1 0 11 o 615.642 -0.010 766.691 90.00 3.55104 0.04
1 7 6 o 4655.263 -0.010 5697.152 45.20 3.54785 0.62
5 1 3 o 25562.918 -0.010 28992.811 128.15 3.54730 4.40
2 5 8 o 10510.538 -0.010 11122.272 -18.82 3.54683 1.39
5 2 2 o 29454.898 -0.010 21476.420 -117.31 3.54423 3.92
4 5 3 o 4419.290 -0.010 3132.024 104.75 3.54313 0.55
4 4 5 o 49841.52 -0.010 29504.379 40.64 3.53828 6.36
0 6 8 o 106693.98 -0.010 64749.13 0.00 3.53685 7.47
3 7 0 o 43902.82 -0.010 27195.807 -90.00 3.53603 3.03
2 4 9 o 3269.132 -0.010 2429.581 -93.38 3.52802 0.45
0 8 4 o 122198.30 -0.010 93306.38 180.00 3.52710 7.71
1 1 11 o 56913.97 -0.010 44030.23 26.66 3.52671 7.83
3 7 1 o 5042.511 -0.010 3697.148 141.04 3.52216 0.68
0 4 10 o 1354.570 -0.010 1192.999 0.00 3.52002 0.10
0 2 11 o 37644.07 -0.010 34421.957 0.00 3.51825 2.73
2 7 5 o 6832.729 -0.010 3883.255 162.06 3.50881 0.89
3 6 5 o 61218.86 -0.010 51879.47 82.44 3.50316 7.99
1 5 9 o 4545.332 -0.010 3860.666 -3.05 3.50281 0.62
3 2 9 o 20815.873 -0.010 11159.511 -31.55 3.49852 3.34
4 2 7 o 11829.800 -0.010 11078.384 -89.07 3.49533 1.99
2 8 0 o 74646.63 -0.010 78801.32 0.00 3.49404 4.77
2 6 7 o 15012.663 -0.010 10335.065 31.05 3.49002 1.93
3 7 2 o 11324.227 -0.010 12452.846 3.83 3.48149 1.49
2 8 1 o 49378.45 -0.010 50672.66 57.54 3.48065 6.29
5 3 0 o 20978.104 -0.010 20193.742 90.00 3.48001 1.24
5 2 3 o 14337.680 -0.010 14071.927 -162.02 3.47598 1.89
5 0 4 o 1305.098 -0.010 1282.694 0.00 3.47541 0.09
1 6 8 o 6484.110 -0.010 5572.340 107.31 3.47423 0.87
5 3 1 o 40222.80 -0.010 49488.97 105.85 3.46678 4.81
1 8 4 o 8284.007 -0.010 8902.114 -15.41 3.46499 1.01
1 4 10 o 22679.541 -0.010 6837.475 145.35 3.45827 3.29
1 2 11 o 17800.732 -0.010 7056.550 158.07 3.45660 2.55
5 1 4 o 4717.355 -0.010 3669.405 47.69 3.45259 0.76
4 5 4 o 2195.462 -0.010 1007.771 159.07 3.44875 0.27
3 4 8 o 42548.05 -0.010 21503.424 -127.34 3.44733 5.68
2 8 2 o 12065.077 -0.010 6530.063 147.42 3.44139 1.49
3 5 7 o 19696.137 -0.010 15318.772 66.86 3.43891 2.50
2 3 10 o 14179.156 -0.010 15969.378 -8.26 3.43705 2.38
0 7 7 o 34265.551 -0.010 50295.61 -90.00 3.43511 2.16
5 3 2 o 4445.371 -0.010 3344.531 93.97 3.42798 0.53
3 7 3 o 8146.776 -0.010 8900.939 56.64 3.41674 1.04
4 6 0 o 14384.723 -0.010 21242.391 180.00 3.40889 0.85
0 8 5 o 5185.965 -0.010 7881.376 -180.00 3.40868 0.31
0 3 11 o 5958.319 -0.010 16417.404 90.00 3.40446 0.50
4 6 1 o 20441.053 -0.010 15973.334 -52.75 3.39645 2.37
4 4 6 o 12050.235 -0.010 13033.844 -70.98 3.39381 1.48
4 0 8 o 17739.789 -0.010 33020.375 -180.00 3.39170 1.09
5 2 4 o 2322.701 -0.010 2465.579 -45.69 3.38673 0.31
3 3 9 o 9096.627 -0.010 9579.355 -107.64 3.38658 1.44
4 3 7 o 10683.864 -0.010 11206.963 -85.83 3.38368 1.42
2 8 3 o 5467.855 -0.010 2454.769 -88.59 3.37881 0.67
1 7 7 o 39283.34 -0.010 16669.533 109.66 3.37766 4.85
2 0 11 o 2870.529 -0.010 2938.756 -90.00 3.37051 0.19
4 1 8 o 31388.352 -0.010 32039.172 -71.64 3.37048 3.97
2 7 6 o 12281.567 -0.010 11442.765 21.80 3.36778 1.47
5 3 3 o 2865.160 -0.010 2583.629 -162.89 3.36612 0.33
3 6 6 o 7432.823 -0.010 4718.709 -72.92 3.36278 0.89
5 0 5 o 1901.332 -0.010 1087.300 90.00 3.36196 0.12
4 6 2 o 60942.62 -0.010 34735.500 -118.28 3.35994 6.94
1 8 5 o 37678.05 -0.010 32102.535 -91.57 3.35252 4.42
2 1 11 o 18312.381 -0.010 13041.896 -113.34 3.34968 2.41
1 3 11 o 21229.822 -0.010 19201.592 -60.94 3.34851 3.47
3 0 10 o 30495.398 -0.010 47551.36 0.00 3.34628 1.96
5 1 5 o 1812.373 -0.010 1622.797 14.51 3.34128 0.26
0 9 1 o 4176.801 -0.010 3601.207 -90.00 3.34112 0.23
4 5 5 o 19411.916 -0.010 16146.263 126.84 3.33780 2.24
3 7 4 o 14757.696 -0.010 17165.615 -108.15 3.33187 1.78
2 5 9 o 4999.796 -0.010 4618.129 -148.60 3.32918 0.60
5 4 0 o 5946.651 -0.010 5544.824 90.00 3.32852 0.32
3 1 10 o 11521.727 -0.010 17038.699 -156.75 3.32589 1.49
0 5 10 o 864.433 -0.010 508.666 -90.00 3.32246 0.06
0 6 9 o 16318.596 -0.010 10272.207 -180.00 3.32093 1.04
5 4 1 o 7255.398 -0.010 6918.732 5.54 3.31694 0.79
0 0 12 o 2650.028 -0.010 2970.553 0.00 3.31649 0.08
4 2 8 o 11426.051 -0.010 17144.563 -94.96 3.30913 1.71
0 9 2 o 88.972 -0.010 53.182 -90.00 3.30635 0.00
2 6 8 o 7629.589 -0.010 3960.151 -7.12 3.30462 0.87
4 6 3 o 9035.911 -0.010 5602.740 66.35 3.30163 1.00
1 9 0 o 1101.931 -0.010 666.889 -90.00 3.29947 0.06
2 8 4 o 6223.225 -0.010 3759.943 164.70 3.29666 0.72
0 1 12 o 5412.268 -0.010 3284.575 -90.00 3.29664 0.32
2 4 10 o 27076.285 -0.010 40425.89 -163.47 3.29088 3.48
2 2 11 o 1203.291 -0.010 1468.551 175.41 3.28944 0.16
1 9 1 o 4898.803 -0.010 4610.535 94.70 3.28819 0.53
5 3 4 o 4160.269 -0.010 3518.582 98.36 3.28487 0.45
5 4 2 o 22287.766 -0.010 23248.590 -66.43 3.28291 2.39
5 2 5 o 25466.980 -0.010 30985.529 1.06 3.28148 3.44
0 8 6 o 21836.277 -0.010 16312.322 0.00 3.27895 1.23
1 5 10 o 1676.395 -0.010 877.654 130.86 3.27039 0.20
1 6 9 o 8892.847 -0.010 4313.361 -36.66 3.26893 1.04
3 2 10 o 7494.569 -0.010 4138.787 -64.17 3.26690 1.01
1 0 12 o 6524.083 -0.010 2691.131 180.00 3.26469 0.38
0 4 11 o 546.654 -0.010 275.409 0.00 3.26224 0.04
3 5 8 o 10808.770 -0.010 7181.915 38.08 3.26113 1.23
0 7 8 o 26570.723 -0.010 17152.051 -90.00 3.25789 1.54
1 9 2 o 17314.771 -0.010 24716.416 -128.40 3.25502 1.89
0 9 3 o 1156.678 -0.010 2866.938 -90.00 3.25073 0.06
3 4 9 o 3472.927 -0.010 5508.074 -28.73 3.24649 0.42
1 1 12 o 839.750 -0.010 1390.689 5.23 3.24576 0.10
4 4 7 o 3169.887 -0.010 9287.950 150.02 3.24394 0.38
0 2 12 o 16157.918 -0.010 51890.57 180.00 3.23916 1.01
5 0 6 o 3564.434 -0.010 4773.013 0.00 3.23730 0.21
3 7 5 o 14625.844 -0.010 13147.435 19.32 3.23150 1.63
1 8 6 o 38209.49 -0.010 42942.54 17.65 3.22887 4.23
5 4 3 o 5151.001 -0.010 5568.613 164.81 3.22845 0.54
4 6 4 o 2794.393 -0.010 2645.324 -40.12 3.22486 0.30
2 7 7 o 2631.739 -0.010 2047.874 179.64 3.22118 0.29
3 8 0 o 3844.362 -0.010 3146.385 -90.00 3.21996 0.22
5 1 6 o 25476.977 -0.010 24751.645 -101.34 3.21883 3.23
3 6 7 o 144.647 -0.010 170.295 -151.58 3.21681 0.02
4 5 6 o 27214.025 -0.010 31257.447 45.06 3.21571 2.98
4 3 8 o 1557.932 -0.010 1676.657 -167.55 3.21392 0.21
1 4 11 o 30482.129 -0.010 33445.094 -82.77 3.21291 4.10
3 8 1 o 6261.297 -0.010 4405.196 -16.06 3.20947 0.72
1 7 8 o 20558.826 -0.010 13578.730 -45.45 3.20876 2.31
1 9 3 o 8002.904 -0.010 6021.264 -83.78 3.20192 0.83
4 0 9 o 565.225 -0.010 422.256 -90.00 3.19990 0.03
2 8 5 o 35398.73 -0.010 25026.115 51.01 3.19936 3.88
2 3 11 o 5100.019 -0.010 1852.024 168.12 3.19587 0.74
1 2 12 o 13551.436 -0.010 9920.426 -54.51 3.19086 1.63
5 3 5 o 1239.753 -0.010 928.688 112.98 3.18857 0.13
4 1 9 o 8425.485 -0.010 4133.669 71.10 3.18206 0.95
3 8 2 o 99306.23 -0.010 95179.53 -173.92 3.17861 11.15
0 9 4 o 41176.47 -0.010 34223.527 90.00 3.17739 2.09
3 3 10 o 3410.334 -0.010 2135.086 -2.29 3.17519 0.50
5 2 6 o 17136.617 -0.010 13894.783 -104.39 3.16526 2.28
5 5 0 o 10442.594 -0.010 6943.599 90.00 3.16001 0.52
4 7 0 o 3498.534 -0.010 3073.683 -180.00 3.15706 0.19
5 4 4 o 10014.484 -0.010 8287.347 -160.99 3.15657 1.00
2 9 0 o 10480.124 -0.010 8950.797 0.00 3.15315 0.55
5 5 1 o 41172.58 -0.010 34657.145 18.89 3.15010 4.00
0 3 12 o 6045.843 -0.010 5146.672 -90.00 3.14971 0.41
4 7 1 o 12149.310 -0.010 10396.583 104.18 3.14718 1.26
2 9 1 o 17244.174 -0.010 8943.026 -101.86 3.14330 1.76
0 8 7 o 2.179 -0.010 0.490 -180.00 3.14319 0.00
4 6 5 o 570.471 -0.010 857.832 ****** 3.13360 0.06
1 9 4 o 13711.081 -0.010 20231.320 -30.22 3.13175 1.38
4 2 9 o 20102.436 -0.010 27097.223 6.57 3.13028 2.55
3 8 3 o 52856.57 -0.010 61283.52 88.99 3.12910 5.74
2 5 10 o 2256.739 -0.010 2466.657 100.47 3.12774 0.24
2 6 9 o 20051.684 -0.010 26582.031 132.43 3.12646 2.07
2 0 12 o 4.495 -0.010 11.435 180.00 3.12276 0.00
3 0 11 o 1341.272 -0.010 2872.037 90.00 3.12251 0.08
5 5 2 o 2220.912 -0.010 4674.755 -98.65 3.12090 0.22
0 6 10 o 729.165 -0.010 1550.067 0.00 3.12089 0.04
3 7 6 o 779.788 -0.010 1848.382 -8.55 3.12033 0.08
4 7 2 o 10239.792 -0.010 15960.263 -0.46 3.11807 1.08
2 9 2 o 12501.738 -0.010 8622.909 -132.23 3.11429 1.27
5 0 7 o 4531.924 -0.010 3131.941 90.00 3.10645 0.24
2 1 12 o 259.105 -0.010 183.239 166.02 3.10617 0.03
3 1 11 o 26891.445 -0.010 19020.172 -111.36 3.10592 3.05
1 3 12 o 4455.785 -0.010 3359.098 71.06 3.10524 0.60
0 5 11 o 33.600 -0.010 25.332 90.00 3.10313 0.00
1 8 7 o 35277.19 -0.010 21564.957 -2.37 3.09900 3.61
4 4 8 o 14702.640 -0.010 8184.545 175.40 3.09345 1.57
2 8 6 o 4723.659 -0.010 1879.413 104.57 3.09136 0.49
6 0 0 o 20549.496 -0.010 8673.846 0.00 3.09088 0.81
5 1 7 o 19295.980 -0.010 9102.548 -113.96 3.09012 2.15
0 9 5 o 164.328 -0.010 78.904 -90.00 3.08999 0.01
3 5 9 o 6682.554 -0.010 3436.841 11.88 3.08956 0.69
4 5 7 o 5316.354 -0.010 3831.989 29.73 3.08736 0.54
0 7 9 o 30226.457 -0.010 23451.902 90.00 3.08681 1.60
5 3 6 o 7525.245 -0.010 3684.255 121.27 3.08163 0.79
6 0 1 o 9125.508 -0.010 4503.748 -90.00 3.08160 0.70
1 6 10 o 28576.777 -0.010 21080.352 11.53 3.07762 3.03
2 4 11 o 3555.429 -0.010 2496.310 132.57 3.07735 0.43
6 1 0 o 1537.803 -0.010 936.102 -180.00 3.07479 0.10
5 5 3 o 21749.123 -0.010 13982.273 54.88 3.07400 2.03
2 7 8 o 11827.616 -0.010 7616.311 14.37 3.07370 1.18
4 7 3 o 4062.535 -0.010 1814.808 -110.11 3.07129 0.41
5 4 5 o 6021.939 -0.010 2927.468 -20.37 3.07083 0.58
3 6 8 o 6635.784 -0.010 3981.614 172.68 3.06990 0.66
2 9 3 o 13180.322 -0.010 9653.985 -148.72 3.06768 1.32
6 1 1 o 24843.934 -0.010 24925.973 -124.84 3.06565 3.09
3 8 4 o 152.676 -0.010 135.321 7.38 3.06352 0.02
1 5 11 o 3431.731 -0.010 2846.261 28.64 3.06058 0.38
3 4 10 o 32357.730 -0.010 30598.078 155.57 3.05887 3.67
2 2 12 o 19527.322 -0.010 21330.279 -61.82 3.05795 2.25
3 2 11 o 5381.658 -0.010 6192.525 -103.79 3.05772 0.63
6 0 2 o 10511.544 -0.010 15603.676 180.00 3.05425 0.73
4 3 9 o 1730.512 -0.010 1982.034 110.59 3.04933 0.22
1 9 5 o 29675.965 -0.010 24659.018 76.51 3.04797 2.85
0 1 13 o 1485.859 -0.010 1964.022 -90.00 3.04574 0.08
1 7 9 o 646.537 -0.010 819.875 169.54 3.04492 0.07
5 2 7 o 27934.150 -0.010 25594.375 109.84 3.04263 3.54
6 1 2 o 30634.348 -0.010 13891.295 -106.44 3.03873 3.80
0 4 12 o 14148.804 -0.010 4742.433 0.00 3.03607 0.89
4 6 6 o 14385.968 -0.010 3230.111 175.75 3.03192 1.40
6 2 0 o 1783.721 -0.010 172.571 -180.00 3.02799 0.09
1 0 13 o 16584.121 -0.010 8623.566 -90.00 3.02050 0.82
4 0 10 o 4390.388 -0.010 2448.981 0.00 3.01981 0.21
6 2 1 o 20657.736 -0.010 12647.107 -132.69 3.01927 2.02
0 10 0 o 58368.09 -0.010 43969.31 180.00 3.01766 1.33
5 5 4 o 14491.789 -0.010 9897.198 67.68 3.01176 1.33
6 0 3 o 9259.350 -0.010 6328.729 90.00 3.01025 0.58
4 7 4 o 8583.804 -0.010 7183.905 130.33 3.00921 0.84
0 10 1 o 6423.061 -0.010 5649.831 -180.00 3.00903 0.29
2 9 4 o 29933.592 -0.010 31865.313 106.42 3.00581 2.89
0 8 8 o 72.711 -0.010 76.592 0.00 3.00572 0.00
1 1 13 o 7510.749 -0.010 8157.478 139.56 3.00548 0.75
4 1 10 o 903.649 -0.010 998.031 -128.38 3.00480 0.09
3 7 7 o 10091.199 -0.010 14495.308 -92.88 3.00266 0.98
0 2 13 o 12586.069 -0.010 18220.072 -180.00 3.00024 0.64
1 4 12 o 3977.291 -0.010 7124.251 173.79 2.99618 0.51
6 1 3 o 16505.646 -0.010 29462.234 -58.34 2.99538 2.10
6 2 2 o 3331.093 -0.010 4849.700 97.38 2.99353 0.33
0 9 6 o 180.907 -0.010 320.327 90.00 2.99237 0.01
5 6 0 o 2220.600 -0.010 5275.939 90.00 2.98510 0.11
3 8 5 o 2484.491 -0.010 5243.115 -110.63 2.98496 0.26
0 10 2 o 3947.518 -0.010 6308.355 0.00 2.98355 0.18
2 3 12 o 1569.348 -0.010 2741.043 -53.59 2.98235 0.19
3 3 11 o 3732.610 -0.010 7191.679 63.82 2.98213 0.51
1 10 0 o 13415.484 -0.010 16425.934 -90.00 2.97849 0.61
2 8 7 o 4033.832 -0.010 2832.810 129.84 2.97682 0.38
5 6 1 o 15835.632 -0.010 10979.372 -156.32 2.97674 1.39
5 4 6 o 21925.834 -0.010 12330.965 -111.27 2.97496 2.01
5 0 8 o 3523.432 -0.010 2108.470 -180.00 2.97354 0.16
1 10 1 o 3303.102 -0.010 1816.034 -153.02 2.97018 0.29
5 3 7 o 31368.482 -0.010 22034.713 36.71 2.96813 3.27
1 8 8 o 1590.032 -0.010 1135.104 -84.55 2.96701 0.15
1 2 13 o 17866.875 -0.010 18826.781 143.05 2.96173 1.82
4 2 10 o 16359.633 -0.010 17444.311 -38.13 2.96109 1.82
5 1 8 o 7853.400 -0.010 5183.807 67.20 2.95921 0.78
2 6 10 o 3963.192 -0.010 1682.571 84.82 2.95785 0.37
4 5 8 o 3238.742 -0.010 1341.484 159.35 2.95679 0.31
6 3 0 o 1149.212 -0.010 754.537 -180.00 2.95454 0.05
1 9 6 o 19957.447 -0.010 12875.069 75.38 2.95416 1.81
6 2 3 o 8945.210 -0.010 4008.784 -84.03 2.95207 0.89
5 6 2 o 9048.205 -0.010 4001.925 -128.59 2.95207 0.79
6 0 4 o 12129.485 -0.010 5250.460 180.00 2.95172 0.67
3 9 0 o 9977.729 -0.010 7779.379 -90.00 2.94733 0.49
6 3 1 o 24393.850 -0.010 19148.879 56.44 2.94643 2.14
4 4 9 o 16266.758 -0.010 13030.051 -54.99 2.94586 1.66
1 10 2 o 483.533 -0.010 385.994 94.19 2.94567 0.04
2 5 11 o 7456.646 -0.010 5093.128 -92.62 2.94272 0.73
0 10 3 o 14490.088 -0.010 10230.579 -180.00 2.94249 0.64
3 9 1 o 42973.97 -0.010 47712.48 65.21 2.93928 4.19
6 1 4 o 3788.135 -0.010 3512.923 -36.26 2.93770 0.45
5 5 5 o 7601.922 -0.010 7792.846 161.05 2.93702 0.66
0 6 11 o 1604.423 -0.010 1643.423 180.00 2.93701 0.08
4 7 5 o 14999.443 -0.010 20294.395 121.25 2.93465 1.39
2 9 5 o 10014.290 -0.010 11311.658 125.99 2.93151 0.93
2 7 9 o 41763.87 -0.010 33049.020 6.42 2.92879 3.81
0 3 13 o 16192.740 -0.010 12693.538 90.00 2.92874 0.91
3 5 10 o 1165.604 -0.010 721.432 101.05 2.92655 0.11
4 8 0 o 6397.080 -0.010 3761.296 0.00 2.92600 0.29
3 6 9 o 7632.161 -0.010 4251.393 -164.80 2.92550 0.69
0 7 10 o 1708.003 -0.010 761.687 -90.00 2.92421 0.08
4 6 7 o 20603.508 -0.010 8745.313 163.36 2.92363 1.88
6 3 2 o 7922.926 -0.010 3586.805 166.62 2.92250 0.70
3 0 12 o 22362.129 -0.010 10247.965 180.00 2.92247 1.11
4 8 1 o 4993.791 -0.010 5595.007 80.85 2.91812 0.45
5 2 8 o 15454.450 -0.010 16970.719 -172.91 2.91743 1.75
3 9 2 o 3197.911 -0.010 3658.833 -171.95 2.91552 0.29
5 6 3 o -16.832 -0.010 4213.602 39.48 2.91228 0.00
3 1 12 o 12776.535 -0.010 14546.670 -7.34 2.90886 1.30
2 0 13 o 5955.292 -0.010 6725.590 90.00 2.90704 0.29
0 5 12 o 3.635 -0.010 7.521 90.00 2.90656 0.00
1 10 3 o 3502.576 -0.010 8354.226 -83.47 2.90614 0.32
1 6 11 o 16164.719 -0.010 12813.994 -85.30 2.90086 1.53
6 2 4 o 5954.895 -0.010 1462.969 -38.91 2.89681 0.60
3 8 6 o 9583.569 -0.010 2321.005 -170.85 2.89668 0.85
4 8 2 o 7049.878 -0.010 3614.104 55.09 2.89487 0.64
2 1 13 o 1353.051 -0.010 1291.839 -1.43 2.89364 0.13
1 3 13 o 34462.934 -0.010 39002.65 161.46 2.89289 3.87
4 3 10 o 1471.458 -0.010 1611.807 -23.20 2.89228 0.18
1 7 10 o 319.905 -0.010 695.699 97.22 2.88852 0.03
0 9 7 o 3589.318 -0.010 5096.859 -90.00 2.88812 0.16
0 10 4 o 8861.868 -0.010 10231.321 180.00 2.88776 0.38
2 4 12 o 7837.521 -0.010 10183.154 165.86 2.88534 0.91
3 4 11 o 8259.346 -0.010 10576.840 -32.61 2.88514 0.89
6 3 3 o 2183.440 -0.010 2294.097 155.22 2.88388 0.19
3 7 8 o 5416.563 -0.010 8060.765 109.33 2.88214 0.48
6 0 5 o 1430.616 -0.010 4798.370 -90.00 2.88126 0.07
3 9 3 o 4528.373 -0.010 11029.663 -177.72 2.87717 0.43
5 4 7 o 2643.390 -0.010 1032.376 -28.51 2.87246 0.23
1 5 12 o 9992.687 -0.010 4793.271 -42.18 2.87150 1.00
0 8 9 o 247.755 -0.010 173.241 180.00 2.86980 0.01
2 10 0 o 60261.80 -0.010 44857.85 0.00 2.86953 2.59
3 2 12 o 13629.928 -0.010 12092.881 127.52 2.86914 1.38
6 1 5 o 690.039 -0.010 1082.222 145.64 2.86822 0.08
2 10 1 o 15073.275 -0.010 21405.344 -69.54 2.86210 1.30
6 4 0 o 1611.406 -0.010 1744.587 0.00 2.86014 0.06
2 8 8 o 4672.369 -0.010 5785.629 -65.04 2.85926 0.42
5 6 4 o 8981.692 -0.010 10961.798 -102.76 2.85919 0.73
4 8 3 o 24616.289 -0.010 25114.139 82.04 2.85732 2.17
2 2 13 o 41345.03 -0.010 24247.738 72.19 2.85454 4.05
1 9 7 o 38775.56 -0.010 19771.910 -150.82 2.85372 3.35
1 10 4 o 24302.123 -0.010 11958.148 -121.53 2.85338 2.02
5 5 6 o 5652.479 -0.010 2719.987 27.05 2.85281 0.47
6 4 1 o 2863.208 -0.010 1377.506 -60.88 2.85278 0.23
4 0 11 o 42752.38 -0.010 20176.408 90.00 2.85229 1.89
5 3 8 o 13466.356 -0.010 6154.760 164.96 2.85155 1.38
4 7 6 o 2841.848 -0.010 1254.514 55.44 2.85064 0.25
2 9 6 o 6831.762 -0.010 5615.359 116.86 2.84775 0.59
0 0 14 o 20144.244 -0.010 9087.679 0.00 2.84270 0.44
5 0 9 o 1513.238 -0.010 833.682 -90.00 2.84175 0.06
2 10 2 o 33220.320 -0.010 18357.746 -127.80 2.84015 2.80
4 1 11 o 13981.564 -0.010 7682.012 20.03 2.83964 1.25
0 4 13 o 2800.359 -0.010 825.042 0.00 2.83671 0.16
1 8 9 o 11741.576 -0.010 3419.362 92.37 2.83605 1.03
6 3 4 o 3368.371 -0.010 2010.198 -34.79 2.83230 0.29
6 4 2 o 9026.478 -0.010 11746.093 -48.57 2.83104 0.73
0 1 14 o 7401.460 -0.010 10840.640 -90.00 2.83017 0.32
6 2 5 o 8611.823 -0.010 12160.192 33.45 2.83012 0.88
5 1 9 o 12861.870 -0.010 15669.411 162.90 2.82923 1.15
4 5 9 o 8114.619 -0.010 10359.432 92.29 2.82712 0.74
3 9 4 o 11501.549 -0.010 16923.227 -58.11 2.82594 1.02
0 10 5 o 7628.093 -0.010 3952.693 -180.00 2.82168 0.31
4 6 8 o 13307.290 -0.010 5129.802 -123.92 2.81203 1.14
5 7 0 o 14902.177 -0.010 5850.856 90.00 2.81162 0.59
1 0 14 o 24.483 -0.010 16.698 0.00 2.80989 0.00
4 8 4 o 5470.795 -0.010 7527.778 164.01 2.80712 0.48
3 3 12 o 3170.781 -0.010 3507.941 -80.08 2.80642 0.35
2 10 3 o 1572.030 -0.010 1443.250 -130.01 2.80467 0.13
5 7 1 o 9604.156 -0.010 8843.670 31.30 2.80463 0.76
1 4 13 o 1109.742 -0.010 1060.460 -12.17 2.80410 0.12
4 4 10 o 2714.740 -0.010 2833.750 -137.00 2.80355 0.27
4 2 11 o 54307.20 -0.010 63812.74 4.83 2.80266 5.27
3 8 7 o 2645.371 -0.010 2679.304 123.62 2.80181 0.22
6 0 6 o 2411.978 -0.010 2373.690 0.00 2.80163 0.11
2 6 11 o 20588.525 -0.010 14044.273 -161.63 2.79992 1.75
1 1 14 o 15223.291 -0.010 7486.171 94.19 2.79778 1.30
6 4 3 o 4435.219 -0.010 2716.236 -25.30 2.79589 0.35
5 6 5 o 24326.094 -0.010 11325.867 -10.01 2.79501 1.94
0 2 14 o 1773.832 -0.010 583.216 180.00 2.79356 0.08
2 3 13 o 7768.233 -0.010 2805.896 73.68 2.79275 0.81
5 2 9 o 2290.794 -0.010 792.003 -25.67 2.79265 0.23
6 1 6 o 1333.176 -0.010 753.932 -0.38 2.78963 0.13
1 10 5 o 22385.320 -0.010 12928.969 73.53 2.78958 1.80
2 7 10 o 3898.076 -0.010 2911.080 -64.14 2.78882 0.33
3 6 10 o 23787.232 -0.010 17150.533 134.56 2.78598 1.99
5 7 2 o 13017.273 -0.010 8685.271 -53.98 2.78397 1.02
0 9 8 o 20881.857 -0.010 30109.250 90.00 2.78039 0.85
2 5 12 o 17418.691 -0.010 9116.608 -93.11 2.77350 1.58
3 5 11 o 11679.000 -0.010 6642.873 -162.88 2.77332 1.03
0 7 11 o 21117.463 -0.010 8794.062 90.00 2.77133 0.95
6 3 5 o 35081.51 -0.010 22833.275 -144.78 2.76987 2.94
0 6 12 o 411.038 -0.010 372.977 0.00 2.76872 0.02
5 4 8 o 11394.490 -0.010 17311.846 -141.79 2.76641 0.96
3 9 5 o 955.972 -0.010 666.590 -148.86 2.76393 0.08
1 2 14 o 32928.465 -0.010 14829.810 41.27 2.76239 2.86
5 5 7 o 5510.355 -0.010 2393.557 -127.40 2.76205 0.44
3 7 9 o 6050.978 -0.010 2669.926 -121.62 2.76165 0.48
6 5 0 o 18475.734 -0.010 12086.219 0.00 2.75109 0.70
4 7 7 o 10939.459 -0.010 3505.036 17.83 2.76008 0.89
2 9 7 o 16281.271 -0.010 6290.935 -7.55 2.75746 1.33
2 10 4 o 37933.59 -0.010 13751.724 25.43 2.75715 3.05
6 2 6 o 1773.399 -0.010 431.982 114.95 2.75455 0.18
6 5 1 o 5339.772 -0.010 2814.307 -94.87 2.74454 0.40
5 7 3 o 4992.840 -0.010 3699.875 -153.89 2.75052 0.38
1 9 8 o 31716.568 -0.010 19855.623 166.00 2.74966 2.58
6 4 4 o 25753.367 -0.010 13958.436 51.83 2.74881 1.97
0 10 6 o 546.262 -0.010 248.367 0.00 2.74676 0.02
0 11 1 o 15061.648 -0.010 25653.221 90.00 2.73684 0.57
4 8 5 o 24399.021 -0.010 11742.722 100.80 2.74631 1.98
4 3 11 o 6812.177 -0.010 3538.880 120.82 2.74411 0.73
3 0 13 o 6287.871 -0.010 2926.683 -90.00 2.74339 0.28
2 8 9 o 8200.830 -0.010 3474.496 27.68 2.74151 0.66
1 7 11 o 8280.081 -0.010 3997.439 -3.12 2.74089 0.70
1 6 12 o 22093.945 -0.010 22379.908 -123.56 2.73837 1.91
0 8 10 o 361.923 -0.010 423.542 0.00 2.73775 0.02
0 3 14 o 673.126 -0.010 1230.149 90.00 2.73556 0.03
6 5 2 o 50828.75 -0.010 36844.52 150.19 2.72516 3.76
5 3 9 o 13321.171 -0.010 16288.279 66.55 2.73471 1.33
3 1 13 o 12401.461 -0.010 10849.303 -156.35 2.73213 1.09
0 5 13 o 7789.113 -0.010 3269.090 -90.00 2.73022 0.37
0 11 2 o 105.553 -0.010 70.907 90.00 2.71763 0.00
4 9 0 o 45897.14 -0.010 34626.824 -180.00 2.71692 1.87
3 4 12 o 15045.378 -0.010 11277.027 -178.72 2.72514 1.52
1 11 0 o 1627.045 -0.010 1472.904 -90.00 2.71380 0.06
5 6 6 o 577.543 -0.010 448.418 46.21 2.72214 0.04
3 10 0 o 666.543 -0.010 641.629 90.00 2.71180 0.03
4 9 1 o 17448.553 -0.010 15008.581 99.95 2.71061 1.41
2 0 14 o 703.744 -0.010 437.074 180.00 2.71785 0.03
1 10 6 o 34971.602 -0.010 25102.418 97.49 2.71712 2.69
1 11 1 o 234.729 -0.010 175.302 124.57 2.70751 0.02
6 0 7 o 13552.612 -0.010 12852.368 -90.00 2.71552 0.56
5 7 4 o 11246.516 -0.010 10856.825 -9.64 2.70566 0.85
3 10 1 o 12684.553 -0.010 12474.537 -139.37 2.70553 1.03
5 0 10 o 35643.26 -0.010 33192.629 -180.00 2.71336 1.42
2 4 13 o 7917.573 -0.010 7637.468 -110.41 2.71261 0.84
1 8 10 o 3050.040 -0.010 2236.486 73.84 2.70839 0.25
2 1 14 o 1832.196 -0.010 1505.394 135.25 2.70690 0.16
1 3 14 o 14051.860 -0.010 12866.663 -125.09 2.70628 1.34
6 1 7 o 8082.741 -0.010 8757.345 14.25 2.70459 0.72
6 5 3 o 9983.631 -0.010 20389.668 70.28 2.69377 0.73
3 8 8 o 5933.993 -0.010 5936.086 -140.64 2.70313 0.46
5 1 10 o 4044.252 -0.010 4595.006 96.07 2.70246 0.33
4 9 2 o 14780.388 -0.010 12658.699 -139.44 2.69194 1.18
6 4 5 o 36095.05 -0.010 27984.973 115.87 2.69164 2.69
1 5 13 o 1112.083 -0.010 1649.709 -83.62 2.70111 0.10
4 5 10 o 9336.668 -0.010 14455.188 -1.91 2.70062 0.78
4 6 9 o 10035.513 -0.010 16612.859 72.74 2.69979 0.80
2 10 5 o 4371.154 -0.010 7401.753 -82.32 2.69946 0.35
3 2 13 o 1591.693 -0.010 2705.993 158.30 2.69914 0.14
6 3 6 o 9712.348 -0.010 15532.384 53.75 2.69890 0.80
1 11 2 o 5036.696 -0.010 1106.156 -26.41 2.68891 0.37
4 0 12 o 16.824 -0.010 18.062 180.00 2.69741 0.00
3 10 2 o 4692.588 -0.010 954.705 28.56 2.68697 0.37
0 11 3 o 19670.498 -0.010 4192.605 -90.00 2.68649 0.71
3 9 6 o 138.039 -0.010 238.406 -28.80 2.69340 0.01
4 1 12 o 15610.021 -0.010 3261.124 -108.81 2.68669 1.27
